data_2221731
loop_
_publ_author_name
'Liu, Bo'
'Xu, Qiang'

_publ_section_title
<i>catena</i>-Poly[[diaquazinc(II)]-\m-<i>trans</i>-4,4'-diazenediyldibenzoato-\k^4^<i>O</i>,<i>O</i>':<i>O</i>'',<i>O</i>''']
_journal_issue 5
_journal_name_full 'Acta Crystallographica Section E'
_journal_page_first m509
_journal_paper_doi 10.1107/S1600536809012604
_journal_volume 65
_journal_year 2009
_chemical_formula_iupac '[Zn (C14 H8 N2 O4) (H2 O)2]'
_chemical_formula_moiety 'C14 H12 N2 O6 Zn'
_chemical_formula_sum 'C14 H12 N2 O6 Zn'
_chemical_formula_weight 369.63
_chemical_name_systematic
;
<i>catena</i>-Poly[[diaquazinc(II)]-\m-<i>trans</i>-4,4'-
diazenediyldibenzoato-\k^4^<i>O</i>,<i>O</i>':<i>O</i>'',<i>O</i>''']
;
_space_group_IT_number 15
_symmetry_cell_setting monoclinic
_symmetry_space_group_name_Hall '-C 2yc'
_symmetry_space_group_name_H-M 'C 1 2/c 1'
_atom_sites_solution_hydrogens geom
_atom_sites_solution_primary direct
_atom_sites_solution_secondary difmap
_audit_creation_method SHELXL-97
_cell_angle_alpha 90.00
_cell_angle_beta 90.30(3)
_cell_angle_gamma 90.00
_cell_formula_units_Z 4
_cell_length_a 22.392(5)
_cell_length_b 4.9308(10)
_cell_length_c 12.185(2)
_cell_measurement_reflns_used 1194
_cell_measurement_temperature 293(2)
_cell_measurement_theta_max 27.45
_cell_measurement_theta_min 3.34
_cell_volume 1345.3(5)
_computing_cell_refinement 'PROCESS-AUTO (Rigaku, 1998)'
_computing_data_collection 'PROCESS-AUTO (Rigaku, 1998)'
_computing_data_reduction 'PROCESS-AUTO (Rigaku, 1998)'
_computing_molecular_graphics 'Mercury (Macrae <i>et al.</i>,  2006)'
_computing_publication_material 'publCIF (Westrip, 2009)'
_computing_structure_refinement 'SHELXL97 (Sheldrick, 2008)'
_computing_structure_solution 'SHELXS97 (Sheldrick, 2008)'
_diffrn_ambient_temperature 295(2)
_diffrn_measured_fraction_theta_full 0.994
_diffrn_measured_fraction_theta_max 0.994
_diffrn_measurement_device_type 'Rigaku R-AXIS RAPID'
_diffrn_measurement_method '\w scans'
_diffrn_radiation_monochromator graphite
_diffrn_radiation_source 'rotating anode'
_diffrn_radiation_type MoK\a
_diffrn_radiation_wavelength 0.71073
_diffrn_reflns_av_R_equivalents 0.0427
_diffrn_reflns_av_sigmaI/netI 0.0366
_diffrn_reflns_limit_h_max 28
_diffrn_reflns_limit_h_min -28
_diffrn_reflns_limit_k_max 6
_diffrn_reflns_limit_k_min -6
_diffrn_reflns_limit_l_max 15
_diffrn_reflns_limit_l_min -14
_diffrn_reflns_number 6205
_diffrn_reflns_theta_full 27.45
_diffrn_reflns_theta_max 27.45
_diffrn_reflns_theta_min 3.34
_exptl_absorpt_coefficient_mu 1.862
_exptl_absorpt_correction_T_max 0.8653
_exptl_absorpt_correction_T_min 0.7805
_exptl_absorpt_correction_type multi-scan
_exptl_absorpt_process_details '(ABSCOR; Higashi, 1995)'
_exptl_crystal_colour orange
_exptl_crystal_density_diffrn 1.825
_exptl_crystal_density_method 'not measured'
_exptl_crystal_description needle
_exptl_crystal_F_000 752
_exptl_crystal_size_max 0.14
_exptl_crystal_size_mid 0.09
_exptl_crystal_size_min 0.08
_refine_diff_density_max 1.368
_refine_diff_density_min -0.889
_refine_ls_extinction_method none
_refine_ls_goodness_of_fit_ref 1.037
_refine_ls_hydrogen_treatment mixed
_refine_ls_matrix_type full
_refine_ls_number_parameters 110
_refine_ls_number_reflns 1532
_refine_ls_number_restraints 8
_refine_ls_restrained_S_all 1.042
_refine_ls_R_factor_all 0.0646
_refine_ls_R_factor_gt 0.0435
_refine_ls_shift/su_max 0.000
_refine_ls_shift/su_mean 0.000
_refine_ls_structure_factor_coef Fsqd
_refine_ls_weighting_details 'calc w=1/[\s^2^(Fo^2^)+(0.0399P)^2^+7.8756P] where P=(Fo^2^+2Fc^2^)/3'
_refine_ls_weighting_scheme calc
_refine_ls_wR_factor_gt 0.0930
_refine_ls_wR_factor_ref 0.1086
_reflns_number_gt 1194
_reflns_number_total 1532
_reflns_threshold_expression >2\s(I)
_cod_data_source_file hy2186.cif
_cod_data_source_block I
_cod_depositor_comments
;
The following automatic conversions were performed:
'_symmetry_cell_setting' value 'Monoclinic' changed to 'monoclinic'
according to '/home/saulius/struct/CIF-dictionaries/cif_core.dic'
dictionary named 'cif_core.dic' version 2.4.1 from 2010-06-29.

Automatic conversion script
Id: cif_fix_enum 1527 2010-12-29 10:47:43Z saulius 

The following automatic conversions were performed:

'_symmetry_cell_setting' value 'Monoclinic' changed to 'monoclinic'
according to /home/saulius/struct/CIF-dictionaries/cif_core.dic
dictionary named 'cif_core.dic' version 2.4.1 from 2010-06-29.

Automatic conversion script
Id: cif_fix_values 1715 2011-07-08 13:25:40Z adriana 
;
_cod_original_sg_symbol_H-M 'C 2/c'
_cod_database_code 2221731
_cod_database_fobs_code 2221731

loop_
_symmetry_equiv_pos_as_xyz
'x, y, z'
'-x, y, -z+1/2'
'x+1/2, y+1/2, z'
'-x+1/2, y+1/2, -z+1/2'
'-x, -y, -z'
'x, -y, z-1/2'
'-x+1/2, -y+1/2, -z'
'x+1/2, -y+1/2, z-1/2'

loop_
_atom_site_type_symbol
_atom_site_label
_atom_site_fract_x
_atom_site_fract_y
_atom_site_fract_z
_atom_site_U_iso_or_equiv
_atom_site_adp_type
_atom_site_calc_flag
_atom_site_refinement_flags
_atom_site_occupancy
_atom_site_disorder_assembly
_atom_site_disorder_group
Zn Zn1 0.0000 0.08046(11) 0.7500 0.0287(2) Uani d S 1 . .
O O1 0.06809(11) 0.3407(5) 0.7428(2) 0.0270(6) Uani d . 1 . .
O O2 0.04382(12) 0.2669(5) 0.5705(2) 0.0343(6) Uani d . 1 . .
C C1 0.07463(15) 0.3874(7) 0.6402(3) 0.0233(7) Uani d . 1 . .
O O3 -0.03292(14) -0.2000(5) 0.6496(2) 0.0364(7) Uani d . 1 . .
H H3A -0.0458 -0.3274 0.6857 0.055 Uiso calc R 1 . .
C C2 0.12028(14) 0.5963(7) 0.6090(3) 0.0229(7) Uani d . 1 . .
C C6 0.16404(19) 0.9039(8) 0.4779(4) 0.0401(10) Uani d . 1 . .
H H6 0.1651 0.9768 0.4075 0.048 Uiso calc R 1 . .
C C5 0.20375(18) 0.9943(8) 0.5579(4) 0.0399(7) Uani d DU 1 . .
C C7 0.12236(18) 0.7023(8) 0.5038(3) 0.0332(8) Uani d . 1 . .
H H7 0.0960 0.6394 0.4503 0.040 Uiso calc R 1 . .
C C3 0.16064(17) 0.6897(8) 0.6873(3) 0.0323(8) Uani d . 1 . .
H H3 0.1599 0.6179 0.7578 0.039 Uiso calc R 1 . .
C C4 0.20196(18) 0.8879(8) 0.6617(4) 0.0399(10) Uani d . 1 . .
H H4 0.2286 0.9492 0.7150 0.048 Uiso calc R 1 . .
H H3B -0.037(2) -0.207(12) 0.584(5) 0.068(18) Uiso d . 1 . .
N N1 0.25044(16) 1.2046(7) 0.5460(3) 0.0415(7) Uani d DU 1 . .

loop_
_atom_site_aniso_label
_atom_site_aniso_U_11
_atom_site_aniso_U_22
_atom_site_aniso_U_33
_atom_site_aniso_U_12
_atom_site_aniso_U_13
_atom_site_aniso_U_23
Zn1 0.0257(3) 0.0176(3) 0.0429(4) 0.000 0.0010(2) 0.000
O1 0.0319(14) 0.0247(12) 0.0244(13) -0.0017(10) 0.0061(10) 0.0034(10)
O2 0.0348(15) 0.0331(14) 0.0351(15) -0.0108(12) 0.0020(12) -0.0059(12)
C1 0.0230(16) 0.0196(16) 0.0274(18) 0.0033(13) 0.0045(13) -0.0015(14)
O3 0.059(2) 0.0231(13) 0.0273(16) -0.0099(13) 0.0025(14) 0.0009(11)
C2 0.0223(16) 0.0206(15) 0.0258(17) -0.0011(13) 0.0080(13) -0.0001(14)
C6 0.045(2) 0.035(2) 0.041(2) 0.0047(19) 0.0167(19) 0.0171(19)
C5 0.0342(15) 0.0342(15) 0.0513(18) 0.0033(13) 0.0110(14) 0.0006(14)
C7 0.038(2) 0.034(2) 0.028(2) -0.0023(17) 0.0022(16) 0.0028(16)
C3 0.0288(19) 0.0323(19) 0.036(2) -0.0057(15) 0.0039(16) -0.0006(17)
C4 0.0274(19) 0.037(2) 0.056(3) -0.0095(17) 0.0043(18) -0.0082(19)
N1 0.0368(15) 0.0375(15) 0.0505(17) 0.0050(13) 0.0094(14) 0.0012(13)

loop_
_atom_type_symbol
_atom_type_description
_atom_type_scat_dispersion_real
_atom_type_scat_dispersion_imag
_atom_type_scat_source
C C 0.0033 0.0016 'International Tables Vol C Tables 4.2.6.8 and 6.1.1.4'
H H 0.0000 0.0000 'International Tables Vol C Tables 4.2.6.8 and 6.1.1.4'
N N 0.0061 0.0033 'International Tables Vol C Tables 4.2.6.8 and 6.1.1.4'
O O 0.0106 0.0060 'International Tables Vol C Tables 4.2.6.8 and 6.1.1.4'
Zn Zn 0.2839 1.4301 'International Tables Vol C Tables 4.2.6.8 and 6.1.1.4'

loop_
_geom_angle_atom_site_label_1
_geom_angle_atom_site_label_2
_geom_angle_atom_site_label_3
_geom_angle_site_symmetry_1
_geom_angle_site_symmetry_3
_geom_angle
_geom_angle_publ_flag
O3 Zn1 O3 . 2_556 91.71(17) ?
O3 Zn1 O1 . . 134.60(11) ?
O3 Zn1 O1 2_556 . 101.17(12) ?
O3 Zn1 O1 . 2_556 101.17(12) ?
O3 Zn1 O1 2_556 2_556 134.60(11) ?
O1 Zn1 O1 . 2_556 99.95(15) ?
C1 O1 Zn1 . . 104.5(2) ?
C1 O2 Zn1 . . 78.6(2) ?
O2 C1 O1 . . 121.0(3) ?
O2 C1 C2 . . 122.1(3) ?
O1 C1 C2 . . 116.9(3) ?
Zn1 O3 H3A . . 109.5 ?
Zn1 O3 H3B . . 133(4) ?
H3A O3 H3B . . 117.4 ?
C7 C2 C3 . . 119.0(3) ?
C7 C2 C1 . . 121.3(3) ?
C3 C2 C1 . . 119.7(3) ?
C5 C6 C7 . . 119.6(4) ?
C5 C6 H6 . . 120.2 ?
C7 C6 H6 . . 120.2 ?
C4 C5 C6 . . 120.2(4) ?
C4 C5 N1 . . 112.5(4) ?
C6 C5 N1 . . 127.3(4) ?
C2 C7 C6 . . 120.2(4) ?
C2 C7 H7 . . 119.9 ?
C6 C7 H7 . . 119.9 ?
C4 C3 C2 . . 120.9(4) ?
C4 C3 H3 . . 119.6 ?
C2 C3 H3 . . 119.6 ?
C5 C4 C3 . . 120.1(4) ?
C5 C4 H4 . . 120.0 ?
C3 C4 H4 . . 120.0 ?
N1 N1 C5 7_576 . 110.0(5) ?

loop_
_geom_bond_atom_site_label_1
_geom_bond_atom_site_label_2
_geom_bond_site_symmetry_2
_geom_bond_distance
_geom_bond_publ_flag
Zn1 O3 . 1.985(3) y
Zn1 O3 2_556 1.985(3) ?
Zn1 O2 . 2.572(2) y
Zn1 O1 . 1.995(2) y
Zn1 O1 2_556 1.995(2) ?
O1 C1 . 1.280(4) ?
O2 C1 . 1.243(4) ?
C1 C2 . 1.501(5) ?
O3 H3A . 0.8200 ?
O3 H3B . 0.81(6) ?
C2 C7 . 1.385(5) ?
C2 C3 . 1.389(5) ?
C6 C5 . 1.389(6) ?
C6 C7 . 1.401(5) ?
C6 H6 . 0.9300 ?
C5 C4 . 1.371(6) ?
C5 N1 . 1.480(5) ?
C7 H7 . 0.9300 ?
C3 C4 . 1.383(5) ?
C3 H3 . 0.9300 ?
C4 H4 . 0.9300 ?
N1 N1 7_576 1.207(7) ?

loop_
_geom_hbond_atom_site_label_D
_geom_hbond_atom_site_label_H
_geom_hbond_atom_site_label_A
_geom_hbond_site_symmetry_A
_geom_hbond_distance_DH
_geom_hbond_distance_HA
_geom_hbond_distance_DA
_geom_hbond_angle_DHA
O3 H3A O1 2_546 0.82 1.92 2.735(4) 171
O3 H3B O2 5_556 0.81(6) 1.91(6) 2.712(4) 173(6)

loop_
_geom_torsion_atom_site_label_1
_geom_torsion_atom_site_label_2
_geom_torsion_atom_site_label_3
_geom_torsion_atom_site_label_4
_geom_torsion_site_symmetry_1
_geom_torsion_site_symmetry_2
_geom_torsion_site_symmetry_3
_geom_torsion_site_symmetry_4
_geom_torsion
_geom_torsion_publ_flag
O3 Zn1 O1 C1 . . . . 28.2(3) ?
O3 Zn1 O1 C1 2_556 . . . 131.9(2) ?
O1 Zn1 O1 C1 2_556 . . . -88.5(2) ?
Zn1 O1 C1 O2 . . . . -3.7(4) ?
Zn1 O1 C1 C2 . . . . 175.3(2) ?
O2 C1 C2 C7 . . . . 12.6(5) ?
O1 C1 C2 C7 . . . . -166.5(3) ?
O2 C1 C2 C3 . . . . -168.6(3) ?
O1 C1 C2 C3 . . . . 12.3(5) ?
C7 C6 C5 C4 . . . . -0.3(6) ?
C7 C6 C5 N1 . . . . -179.8(4) ?
C3 C2 C7 C6 . . . . -1.1(6) ?
C1 C2 C7 C6 . . . . 177.8(3) ?
C5 C6 C7 C2 . . . . 0.8(6) ?
C7 C2 C3 C4 . . . . 0.8(6) ?
C1 C2 C3 C4 . . . . -178.0(3) ?
C6 C5 C4 C3 . . . . 0.1(6) ?
N1 C5 C4 C3 . . . . 179.6(4) ?
C2 C3 C4 C5 . . . . -0.4(6) ?
C4 C5 N1 N1 . . . 7_576 -178.8(4) ?
C6 C5 N1 N1 . . . 7_576 0.7(7) ?
